data_4101277
loop_
_publ_author_name
'Ishikawa, Hayato'
'Elliott, Gregory I'
'Velcicky, Juraj'
'Choi, Younggi'
'Boger, Dale L'

_publ_section_title
;
 Total synthesis of (-)- and ent-(+)-vindoline and related alkaloids.
;
_journal_issue 32
_journal_name_full 'Journal of the American Chemical Society'
_journal_page_first 10596
_journal_page_last 10612
_journal_paper_doi 10.1021/ja061256t
_journal_volume 128
_journal_year 2006
_chemical_formula_sum 'C22 H26 N2 O3 S'
_chemical_formula_weight 398.51
_chemical_name_systematic
; 
 ? 
;
_space_group_IT_number 19
_symmetry_cell_setting orthorhombic
_symmetry_space_group_name_Hall 'P 2ac 2ab'
_symmetry_space_group_name_H-M 'P 21 21 21'
_atom_sites_solution_hydrogens geom
_atom_sites_solution_primary direct
_atom_sites_solution_secondary difmap
_audit_creation_method SHELXL-97
_cell_angle_alpha 90.00
_cell_angle_beta 90.00
_cell_angle_gamma 90.00
_cell_formula_units_Z 4
_cell_length_a 10.191(2)
_cell_length_b 13.011(3)
_cell_length_c 15.311(3)
_cell_measurement_reflns_used 6905
_cell_measurement_temperature 296(2)
_cell_measurement_theta_max 24.00
_cell_measurement_theta_min 2.50
_cell_volume 2030.2(7)
_computing_cell_refinement 'Bruker SAINT+'
_computing_data_collection 'Bruker SMART'
_computing_data_reduction 'Bruker SAINT+'
_computing_molecular_graphics 'Bruker SHELXTL'
_computing_publication_material 'Bruker SHELXTL'
_computing_structure_refinement 'SHELXL-97 (Sheldrick, 1997)'
_computing_structure_solution 'SHELXS-97 (Sheldrick, 1997)'
_diffrn_ambient_temperature 296(2)
_diffrn_measured_fraction_theta_full 0.999
_diffrn_measured_fraction_theta_max 0.999
_diffrn_measurement_device_type 'CCD area detector'
_diffrn_measurement_method 'phi and omega scans'
_diffrn_radiation_monochromator graphite
_diffrn_radiation_source 'normal-focus sealed tube'
_diffrn_radiation_type MoK\a
_diffrn_radiation_wavelength 0.71073
_diffrn_reflns_av_R_equivalents 0.0331
_diffrn_reflns_av_sigmaI/netI 0.0279
_diffrn_reflns_limit_h_max 12
_diffrn_reflns_limit_h_min -11
_diffrn_reflns_limit_k_max 15
_diffrn_reflns_limit_k_min -15
_diffrn_reflns_limit_l_max 18
_diffrn_reflns_limit_l_min -18
_diffrn_reflns_number 15087
_diffrn_reflns_theta_full 25.00
_diffrn_reflns_theta_max 25.00
_diffrn_reflns_theta_min 2.05
_diffrn_standards_decay_% 1
_exptl_absorpt_coefficient_mu 0.185
_exptl_absorpt_correction_T_max 0.9675
_exptl_absorpt_correction_T_min 0.9449
_exptl_absorpt_correction_type multi-scan
_exptl_absorpt_process_details 'SADABS (Sheldrick, 1999)'
_exptl_crystal_colour Colorless
_exptl_crystal_density_diffrn 1.304
_exptl_crystal_density_meas 0
_exptl_crystal_density_method 'not measured'
_exptl_crystal_description Parallelepiped
_exptl_crystal_F_000 848
_exptl_crystal_size_max 0.31
_exptl_crystal_size_mid 0.23
_exptl_crystal_size_min 0.18
_refine_diff_density_max 0.229
_refine_diff_density_min -0.141
_refine_diff_density_rms 0.037
_refine_ls_abs_structure_details 'Flack H D (1983), Acta Cryst. A39, 876-881'
_refine_ls_abs_structure_Flack -0.04(9)
_refine_ls_extinction_method none
_refine_ls_goodness_of_fit_ref 1.048
_refine_ls_hydrogen_treatment constr
_refine_ls_matrix_type full
_refine_ls_number_parameters 256
_refine_ls_number_reflns 3572
_refine_ls_number_restraints 0
_refine_ls_restrained_S_all 1.048
_refine_ls_R_factor_all 0.0457
_refine_ls_R_factor_gt 0.0405
_refine_ls_shift/su_max 0.020
_refine_ls_shift/su_mean 0.002
_refine_ls_structure_factor_coef Fsqd
_refine_ls_weighting_details 'calc w=1/[\s^2^(Fo^2^)+(0.0600P)^2^+0.2500P] where P=(Fo^2^+2Fc^2^)/3'
_refine_ls_weighting_scheme calc
_refine_ls_wR_factor_gt 0.1001
_refine_ls_wR_factor_ref 0.1033
_reflns_number_gt 3214
_reflns_number_total 3572
_reflns_threshold_expression >2sigma(I)
_cod_data_source_file ja061256trom20060221_080255.cif
_cod_data_source_block hent
_cod_depositor_comments
;
The following automatic conversions were performed:
'_symmetry_cell_setting' value 'Orthorhombic' changed to 'orthorhombic'
according to '/home/saulius/struct/CIF-dictionaries/cif_core.dic'
dictionary named 'cif_core.dic' version 2.4.1 from
2010-06-29.

'_exptl_absorpt_correction_type' value 'Multi-scan' changed
to 'multi-scan' according to
'/home/saulius/struct/CIF-dictionaries/cif_core.dic' dictionary named
'cif_core.dic' version 2.4.1 from 2010-06-29.

Automatic conversion script
Id: cif_fix_enum 1527 2010-12-29 10:47:43Z saulius 
;
_cod_original_sg_symbol_H-M P2(1)2(1)2(1)
_cod_database_code 4101277

loop_
_symmetry_equiv_pos_as_xyz
'x, y, z'
'-x+1/2, -y, z+1/2'
'-x, y+1/2, -z+1/2'
'x+1/2, -y+1/2, -z'

loop_
_atom_site_label
_atom_site_type_symbol
_atom_site_fract_x
_atom_site_fract_y
_atom_site_fract_z
_atom_site_U_iso_or_equiv
_atom_site_adp_type
_atom_site_occupancy
_atom_site_symmetry_multiplicity
_atom_site_calc_flag
_atom_site_refinement_flags
S1 S 0.89558(7) 0.99216(5) 0.90302(5) 0.0572(2) Uani 1 1 d .
O1 O 0.87386(14) 0.63389(11) 0.93352(9) 0.0330(3) Uani 1 1 d .
O2 O 0.8840(2) 0.36357(15) 0.90564(15) 0.0788(7) Uani 1 1 d .
O3 O 0.9752(2) 0.47032(15) 1.00056(17) 0.0776(7) Uani 1 1 d .
N1 N 0.5822(2) 0.49557(16) 0.87466(14) 0.0477(5) Uani 1 1 d .
N2 N 0.80150(17) 0.80412(13) 0.90781(12) 0.0345(4) Uani 1 1 d .
C1 C 0.4554(2) 0.7504(2) 0.84137(17) 0.0511(7) Uani 1 1 d .
H1 H 0.4788 0.8168 0.8577 0.061 Uiso 1 1 calc R
C2 C 0.3445(3) 0.7333(3) 0.79103(19) 0.0646(9) Uani 1 1 d .
H2 H 0.2930 0.7883 0.7729 0.078 Uiso 1 1 calc R
C3 C 0.3107(3) 0.6345(3) 0.76794(19) 0.0712(9) Uani 1 1 d .
H3 H 0.2366 0.6242 0.7336 0.085 Uiso 1 1 calc R
C4 C 0.3823(3) 0.5508(3) 0.79370(19) 0.0614(8) Uani 1 1 d .
H4 H 0.3572 0.4846 0.7781 0.074 Uiso 1 1 calc R
C5 C 0.4941(2) 0.5679(2) 0.84404(16) 0.0471(6) Uani 1 1 d .
C6 C 0.5299(2) 0.66794(19) 0.86663(14) 0.0382(5) Uani 1 1 d .
C7 C 0.6533(2) 0.66334(16) 0.92045(13) 0.0335(5) Uani 1 1 d .
C8 C 0.6777(2) 0.54606(17) 0.92967(15) 0.0382(5) Uani 1 1 d .
H8 H 0.6680 0.5242 0.9906 0.046 Uiso 1 1 calc R
C9 C 0.6490(2) 0.72787(17) 1.00454(15) 0.0392(5) Uani 1 1 d .
H9A H 0.5589 0.7404 1.0221 0.047 Uiso 1 1 calc R
H9B H 0.6939 0.6925 1.0517 0.047 Uiso 1 1 calc R
C10 C 0.7177(2) 0.82848(19) 0.98318(15) 0.0416(5) Uani 1 1 d .
H10A H 0.6545 0.8814 0.9684 0.050 Uiso 1 1 calc R
H10B H 0.7701 0.8518 1.0323 0.050 Uiso 1 1 calc R
C11 C 0.7863(2) 0.69945(16) 0.88255(13) 0.0317(5) Uani 1 1 d .
C12 C 0.8262(2) 0.67065(18) 0.78926(14) 0.0357(5) Uani 1 1 d .
C13 C 0.8364(2) 0.55288(18) 0.80032(15) 0.0411(5) Uani 1 1 d .
H13A H 0.7658 0.5179 0.7700 0.049 Uiso 1 1 calc R
H13B H 0.9199 0.5273 0.7789 0.049 Uiso 1 1 calc R
C14 C 0.8249(2) 0.53909(16) 0.89984(15) 0.0370(5) Uani 1 1 d .
C15 C 0.9626(2) 0.71915(19) 0.77796(15) 0.0410(5) Uani 1 1 d .
H15A H 1.0229 0.6890 0.8198 0.049 Uiso 1 1 calc R
H15B H 0.9952 0.7043 0.7198 0.049 Uiso 1 1 calc R
C16 C 0.9579(2) 0.8342(2) 0.79131(17) 0.0474(6) Uani 1 1 d .
H16A H 0.9204 0.8651 0.7394 0.057 Uiso 1 1 calc R
H16B H 1.0473 0.8591 0.7965 0.057 Uiso 1 1 calc R
C17 C 0.8813(2) 0.87180(18) 0.86959(15) 0.0403(5) Uani 1 1 d .
C18 C 0.5424(3) 0.3909(2) 0.8950(2) 0.0642(8) Uani 1 1 d .
H18A H 0.4829 0.3916 0.9436 0.077 Uiso 1 1 calc R
H18B H 0.6184 0.3509 0.9096 0.077 Uiso 1 1 calc R
H18C H 0.4996 0.3612 0.8452 0.077 Uiso 1 1 calc R
C19 C 0.8979(2) 0.44774(19) 0.93446(16) 0.0451(6) Uani 1 1 d .
C20 C 1.0526(4) 0.3873(3) 1.0365(3) 0.1018(15) Uani 1 1 d .
H20A H 1.0012 0.3255 1.0373 0.122 Uiso 1 1 calc R
H20B H 1.0789 0.4043 1.0949 0.122 Uiso 1 1 calc R
H20C H 1.1291 0.3768 1.0010 0.122 Uiso 1 1 calc R
C21 C 0.7336(2) 0.7046(2) 0.71662(14) 0.0443(6) Uani 1 1 d .
H21A H 0.6490 0.6721 0.7253 0.053 Uiso 1 1 calc R
H21B H 0.7209 0.7784 0.7207 0.053 Uiso 1 1 calc R
C22 C 0.7827(3) 0.6788(3) 0.62621(18) 0.0800(10) Uani 1 1 d .
H22A H 0.8661 0.7113 0.6168 0.096 Uiso 1 1 calc R
H22B H 0.7210 0.7030 0.5836 0.096 Uiso 1 1 calc R
H22C H 0.7923 0.6056 0.6208 0.096 Uiso 1 1 calc R

loop_
_atom_site_aniso_label
_atom_site_aniso_U_11
_atom_site_aniso_U_22
_atom_site_aniso_U_33
_atom_site_aniso_U_23
_atom_site_aniso_U_13
_atom_site_aniso_U_12
S1 0.0617(4) 0.0344(3) 0.0755(4) 0.0015(3) -0.0043(4) -0.0097(3)
O1 0.0295(8) 0.0329(8) 0.0367(7) 0.0007(6) -0.0038(6) 0.0001(6)
O2 0.1160(19) 0.0400(11) 0.0804(14) -0.0076(10) -0.0221(15) 0.0199(12)
O3 0.0778(14) 0.0452(12) 0.1097(18) 0.0121(11) -0.0440(14) 0.0027(10)
N1 0.0415(11) 0.0445(12) 0.0571(12) -0.0086(10) 0.0000(9) -0.0120(10)
N2 0.0315(9) 0.0312(9) 0.0407(10) -0.0012(8) 0.0005(8) -0.0011(7)
C1 0.0355(13) 0.0674(18) 0.0503(14) 0.0034(13) 0.0048(11) 0.0084(12)
C2 0.0367(14) 0.105(3) 0.0524(15) 0.0076(17) 0.0028(13) 0.0186(16)
C3 0.0371(15) 0.122(3) 0.0547(16) -0.0195(18) -0.0058(13) -0.0015(19)
C4 0.0388(14) 0.084(2) 0.0610(16) -0.0239(16) 0.0006(13) -0.0119(15)
C5 0.0333(13) 0.0628(17) 0.0450(13) -0.0088(12) 0.0074(10) -0.0090(12)
C6 0.0292(11) 0.0496(14) 0.0358(11) -0.0024(10) 0.0045(9) -0.0020(11)
C7 0.0296(10) 0.0366(12) 0.0343(11) -0.0005(9) 0.0028(8) -0.0012(9)
C8 0.0395(12) 0.0354(12) 0.0397(12) -0.0014(10) 0.0017(10) -0.0040(10)
C9 0.0360(12) 0.0439(14) 0.0377(11) -0.0055(10) 0.0074(10) 0.0002(10)
C10 0.0432(13) 0.0398(13) 0.0418(12) -0.0063(10) 0.0023(10) 0.0039(11)
C11 0.0292(10) 0.0303(12) 0.0356(11) -0.0001(9) -0.0015(8) 0.0009(9)
C12 0.0329(11) 0.0398(12) 0.0346(10) -0.0019(10) 0.0020(9) 0.0038(10)
C13 0.0396(12) 0.0400(14) 0.0436(12) -0.0057(11) 0.0084(10) 0.0031(11)
C14 0.0375(12) 0.0317(11) 0.0417(11) -0.0034(10) 0.0016(10) 0.0017(9)
C15 0.0333(12) 0.0508(14) 0.0388(12) 0.0028(11) 0.0047(10) 0.0023(11)
C16 0.0398(13) 0.0517(15) 0.0506(14) 0.0109(12) 0.0060(11) -0.0048(12)
C17 0.0336(11) 0.0400(12) 0.0473(12) 0.0099(10) -0.0085(10) 0.0000(11)
C18 0.0648(18) 0.0492(16) 0.079(2) -0.0180(15) 0.0096(16) -0.0199(14)
C19 0.0454(14) 0.0395(14) 0.0505(13) 0.0034(11) 0.0086(12) 0.0021(11)
C20 0.084(3) 0.067(2) 0.154(4) 0.032(2) -0.057(3) 0.004(2)
C21 0.0419(13) 0.0527(16) 0.0384(12) 0.0040(11) 0.0021(10) 0.0029(11)
C22 0.0672(19) 0.134(3) 0.0388(13) 0.0047(17) -0.0010(13) 0.013(2)

loop_
_atom_type_symbol
_atom_type_description
_atom_type_scat_dispersion_real
_atom_type_scat_dispersion_imag
_atom_type_scat_source
C C 0.0033 0.0016 'International Tables Vol C Tables 4.2.6.8 and 6.1.1.4'
H H 0.0000 0.0000 'International Tables Vol C Tables 4.2.6.8 and 6.1.1.4'
N N 0.0061 0.0033 'International Tables Vol C Tables 4.2.6.8 and 6.1.1.4'
O O 0.0106 0.0060 'International Tables Vol C Tables 4.2.6.8 and 6.1.1.4'
S S 0.1246 0.1234 'International Tables Vol C Tables 4.2.6.8 and 6.1.1.4'

loop_
_geom_angle_atom_site_label_1
_geom_angle_atom_site_label_2
_geom_angle_atom_site_label_3
_geom_angle
C14 O1 C11 95.63(15)
C19 O3 C20 116.9(3)
C5 N1 C8 108.99(19)
C5 N1 C18 121.9(2)
C8 N1 C18 119.2(2)
C17 N2 C11 125.3(2)
C17 N2 C10 123.79(19)
C11 N2 C10 110.87(17)
C6 C1 C2 118.9(3)
C3 C2 C1 119.8(3)
C4 C3 C2 122.4(3)
C3 C4 C5 118.0(3)
N1 C5 C4 127.6(3)
N1 C5 C6 112.4(2)
C4 C5 C6 119.9(3)
C1 C6 C5 121.1(2)
C1 C6 C7 130.4(2)
C5 C6 C7 108.5(2)
C6 C7 C9 114.39(18)
C6 C7 C11 120.98(17)
C9 C7 C11 99.98(17)
C6 C7 C8 102.86(18)
C9 C7 C8 117.71(18)
C11 C7 C8 101.09(17)
N1 C8 C7 106.63(18)
N1 C8 C14 116.59(18)
C7 C8 C14 100.55(17)
C10 C9 C7 106.07(17)
N2 C10 C9 104.53(18)
N2 C11 O1 110.30(16)
N2 C11 C12 117.29(17)
O1 C11 C12 101.15(16)
N2 C11 C7 106.48(17)
O1 C11 C7 99.06(15)
C12 C11 C7 120.52(17)
C21 C12 C11 116.46(18)
C21 C12 C15 111.03(19)
C11 C12 C15 104.16(18)
C21 C12 C13 114.2(2)
C11 C12 C13 99.12(17)
C15 C12 C13 110.98(18)
C14 C13 C12 102.64(17)
O1 C14 C19 112.60(19)
O1 C14 C13 103.32(18)
C19 C14 C13 113.88(19)
O1 C14 C8 100.31(16)
C19 C14 C8 114.63(19)
C13 C14 C8 110.73(19)
C16 C15 C12 111.25(19)
C15 C16 C17 116.4(2)
N2 C17 C16 116.7(2)
N2 C17 S1 122.88(19)
C16 C17 S1 120.43(18)
O2 C19 O3 124.2(2)
O2 C19 C14 122.7(2)
O3 C19 C14 113.1(2)
C22 C21 C12 113.5(2)

loop_
_geom_bond_atom_site_label_1
_geom_bond_atom_site_label_2
_geom_bond_distance
S1 C17 1.654(2)
O1 C14 1.427(3)
O1 C11 1.460(2)
O2 C19 1.189(3)
O3 C19 1.316(3)
O3 C20 1.446(4)
N1 C5 1.382(3)
N1 C8 1.445(3)
N1 C18 1.454(3)
N2 C17 1.334(3)
N2 C11 1.424(3)
N2 C10 1.470(3)
C1 C6 1.371(3)
C1 C2 1.386(4)
C2 C3 1.377(5)
C3 C4 1.369(5)
C4 C5 1.393(4)
C5 C6 1.396(4)
C6 C7 1.505(3)
C7 C9 1.538(3)
C7 C11 1.548(3)
C7 C8 1.552(3)
C8 C14 1.571(3)
C9 C10 1.520(3)
C11 C12 1.531(3)
C12 C21 1.524(3)
C12 C15 1.537(3)
C12 C13 1.545(3)
C13 C14 1.539(3)
C14 C19 1.499(3)
C15 C16 1.511(4)
C16 C17 1.512(3)
C21 C22 1.510(4)

loop_
_geom_torsion_atom_site_label_1
_geom_torsion_atom_site_label_2
_geom_torsion_atom_site_label_3
_geom_torsion_atom_site_label_4
_geom_torsion
C6 C1 C2 C3 0.5(4)
C1 C2 C3 C4 0.7(4)
C2 C3 C4 C5 -0.9(4)
C8 N1 C5 C4 -175.6(2)
C18 N1 C5 C4 -30.2(4)
C8 N1 C5 C6 6.4(3)
C18 N1 C5 C6 151.8(2)
C3 C4 C5 N1 -177.9(3)
C3 C4 C5 C6 0.0(4)
C2 C1 C6 C5 -1.4(4)
C2 C1 C6 C7 180.0(2)
N1 C5 C6 C1 179.4(2)
C4 C5 C6 C1 1.1(4)
N1 C5 C6 C7 -1.7(3)
C4 C5 C6 C7 -179.9(2)
C1 C6 C7 C9 46.7(3)
C5 C6 C7 C9 -132.1(2)
C1 C6 C7 C11 -72.9(3)
C5 C6 C7 C11 108.3(2)
C1 C6 C7 C8 175.6(2)
C5 C6 C7 C8 -3.2(2)
C5 N1 C8 C7 -8.1(2)
C18 N1 C8 C7 -154.6(2)
C5 N1 C8 C14 -119.4(2)
C18 N1 C8 C14 94.1(3)
C6 C7 C8 N1 6.8(2)
C9 C7 C8 N1 133.50(19)
C11 C7 C8 N1 -118.89(18)
C6 C7 C8 C14 128.81(17)
C9 C7 C8 C14 -104.4(2)
C11 C7 C8 C14 3.17(19)
C6 C7 C9 C10 -97.8(2)
C11 C7 C9 C10 33.0(2)
C8 C7 C9 C10 141.3(2)
C17 N2 C10 C9 -178.50(19)
C11 N2 C10 C9 1.0(2)
C7 C9 C10 N2 -22.2(2)
C17 N2 C11 O1 93.5(2)
C10 N2 C11 O1 -85.9(2)
C17 N2 C11 C12 -21.5(3)
C10 N2 C11 C12 159.06(18)
C17 N2 C11 C7 -159.96(19)
C10 N2 C11 C7 20.6(2)
C14 O1 C11 N2 174.27(17)
C14 O1 C11 C12 -60.90(17)
C14 O1 C11 C7 62.84(16)
C6 C7 C11 N2 93.9(2)
C9 C7 C11 N2 -32.6(2)
C8 C7 C11 N2 -153.65(17)
C6 C7 C11 O1 -151.69(19)
C9 C7 C11 O1 81.82(17)
C8 C7 C11 O1 -39.23(18)
C6 C7 C11 C12 -42.9(3)
C9 C7 C11 C12 -169.44(19)
C8 C7 C11 C12 69.5(2)
N2 C11 C12 C21 -74.2(3)
O1 C11 C12 C21 165.79(19)
C7 C11 C12 C21 58.2(3)
N2 C11 C12 C15 48.4(2)
O1 C11 C12 C15 -71.60(19)
C7 C11 C12 C15 -179.21(18)
N2 C11 C12 C13 162.85(19)
O1 C11 C12 C13 42.88(19)
C7 C11 C12 C13 -64.7(2)
C21 C12 C13 C14 -134.1(2)
C11 C12 C13 C14 -9.6(2)
C15 C12 C13 C14 99.5(2)
C11 O1 C14 C19 177.01(19)
C11 O1 C14 C13 53.71(18)
C11 O1 C14 C8 -60.68(17)
C12 C13 C14 O1 -27.2(2)
C12 C13 C14 C19 -149.68(19)
C12 C13 C14 C8 79.4(2)
N1 C8 C14 O1 149.61(19)
C7 C8 C14 O1 34.86(19)
N1 C8 C14 C19 -89.5(2)
C7 C8 C14 C19 155.73(19)
N1 C8 C14 C13 41.0(3)
C7 C8 C14 C13 -73.8(2)
C21 C12 C15 C16 67.1(3)
C11 C12 C15 C16 -59.0(2)
C13 C12 C15 C16 -164.76(19)
C12 C15 C16 C17 45.5(3)
C11 N2 C17 C16 2.1(3)
C10 N2 C17 C16 -178.5(2)
C11 N2 C17 S1 -179.26(16)
C10 N2 C17 S1 0.1(3)
C15 C16 C17 N2 -14.7(3)
C15 C16 C17 S1 166.68(18)
C20 O3 C19 O2 3.4(4)
C20 O3 C19 C14 -178.2(3)
O1 C14 C19 O2 -169.6(2)
C13 C14 C19 O2 -52.4(3)
C8 C14 C19 O2 76.6(3)
O1 C14 C19 O3 11.9(3)
C13 C14 C19 O3 129.1(2)
C8 C14 C19 O3 -101.9(2)
C11 C12 C21 C22 176.8(2)
C15 C12 C21 C22 57.9(3)
C13 C12 C21 C22 -68.5(3)

loop_
_cod_related_entry_id
_cod_related_entry_database
_cod_related_entry_code
1 ChemSpider 9638519
